data_4068552
loop_
_publ_author_name
'Breunig, Hans J.'
'Haddad, Nawja'
'Lork, Enno'
'Mehring, Michael'
'M\"ugge, Clemens'
'Nolde, Christof'
'Ra\,t, Ciprian I.'
'Sch\"urmann, Markus'

_publ_section_title
;
 Novel Sterically Congested Monoorganobismuth(III) Compounds: Synthesis,
 Structure, and Bismuth&#x2212;Arene \p Interaction in ArBiXY (X, Y = Br,
 I, OH, 2,6-Mes2-4-t-Bu-C6H2PHO2)
;
_journal_issue 4
_journal_name_full Organometallics
_journal_page_first 1202
_journal_paper_doi 10.1021/om800934c
_journal_volume 28
_journal_year 2009
_chemical_absolute_configuration unk
_chemical_compound_source 'synthesis as described'
_chemical_formula_moiety 'C24 H25 Bi1 I2'
_chemical_formula_sum 'C24 H25 Bi I2'
_chemical_formula_weight 776.22
_chemical_name_systematic
;
 ?
;
_space_group_IT_number 19
_symmetry_cell_setting orthorhombic
_symmetry_Int_Tables_number 19
_symmetry_space_group_name_Hall 'P 2ac 2ab'
_symmetry_space_group_name_H-M 'P 21 21 21'
_atom_sites_solution_hydrogens geom
_atom_sites_solution_primary direct
_atom_sites_solution_secondary difmap
_audit_conform_dict_location ftp://ftp.iucr.org/pub/cif_core.dic
_audit_conform_dict_name cif_core.dic
_audit_conform_dict_version 2.3
_audit_creation_date 2007-11-04T17:01:09-00:00
_audit_creation_method 'WinGX routine CIF_UPDATE'
_cell_angle_alpha 90
_cell_angle_beta 90
_cell_angle_gamma 90
_cell_formula_units_Z 4
_cell_length_a 8.3000(10)
_cell_length_b 15.035(2)
_cell_length_c 19.512(4)
_cell_measurement_reflns_used 43
_cell_measurement_temperature 173(2)
_cell_measurement_theta_max 25
_cell_measurement_theta_min 5.307
_cell_measurement_wavelength 0.71073
_cell_volume 2434.9(7)
_computing_cell_refinement 'Siemens XSCANS'
_computing_data_collection 'Siemens XSCANS'
_computing_data_reduction 'Siemens XSCANS'
_computing_molecular_graphics 'Ortep-3 for Windows (Farrugia, 1997)'
_computing_publication_material 'WinGX publication routines (Farrugia, 1999)'
_computing_structure_refinement 'SHELXL-97 (Sheldrick, 1997)'
_computing_structure_solution 'SHELXS-97 (Sheldrick, 1997)'
_diffrn_ambient_temperature 173(2)
_diffrn_measured_fraction_theta_full 0.995
_diffrn_measured_fraction_theta_max 0.995
_diffrn_measurement_device_type 'Siemens P4'
_diffrn_measurement_method '2\q/\w scans'
_diffrn_radiation_monochromator graphite
_diffrn_radiation_source 'normal-focus sealed tube'
_diffrn_radiation_type MoK\a
_diffrn_radiation_wavelength 0.71073
_diffrn_reflns_av_R_equivalents 0.0442
_diffrn_reflns_av_unetI/netI 0.0485
_diffrn_reflns_limit_h_max 4
_diffrn_reflns_limit_h_min -10
_diffrn_reflns_limit_k_max 19
_diffrn_reflns_limit_k_min -8
_diffrn_reflns_limit_l_max 25
_diffrn_reflns_limit_l_min -25
_diffrn_reflns_number 4094
_diffrn_reflns_theta_full 27.51
_diffrn_reflns_theta_max 27.51
_diffrn_reflns_theta_min 2.67
_diffrn_standards_decay_% 'random variation +/-2.0'
_diffrn_standards_interval_count 197
_diffrn_standards_number 3
_exptl_absorpt_coefficient_mu 9.783
_exptl_absorpt_correction_T_max 0.1573
_exptl_absorpt_correction_T_min 0.0556
_exptl_absorpt_correction_type refdelf
_exptl_absorpt_process_details
;
        (See: Walker, N. & Stuart, D. (1983) Acta Cryst. A39, 158-166)
;
_exptl_crystal_colour orange
_exptl_crystal_density_diffrn 2.117
_exptl_crystal_density_method 'not measured'
_exptl_crystal_description prism
_exptl_crystal_F_000 1432
_exptl_crystal_size_max 0.7
_exptl_crystal_size_mid 0.4
_exptl_crystal_size_min 0.3
_refine_diff_density_max 2.296
_refine_diff_density_min -2.299
_refine_diff_density_rms 0.264
_refine_ls_abs_structure_details 'Flack H D (1983), Acta Cryst. A39, 876-881'
_refine_ls_abs_structure_Flack 0.000(9)
_refine_ls_extinction_coef 0.0024(3)
_refine_ls_extinction_expression Fc^*^=kFc[1+0.001xFc^2^\l^3^/sin(2\q)]^-1/4^
_refine_ls_extinction_method SHELXL
_refine_ls_goodness_of_fit_ref 1.062
_refine_ls_hydrogen_treatment constr
_refine_ls_matrix_type full
_refine_ls_number_parameters 252
_refine_ls_number_reflns 3730
_refine_ls_number_restraints 0
_refine_ls_restrained_S_all 1.062
_refine_ls_R_factor_all 0.0531
_refine_ls_R_factor_gt 0.0479
_refine_ls_shift/su_max 0
_refine_ls_shift/su_mean 0
_refine_ls_structure_factor_coef Fsqd
_refine_ls_weighting_details 'calc w=1/[\s^2^(Fo^2^)+(0.0915P)^2^+0.0000P] where P=(Fo^2^+2Fc^2^)/3'
_refine_ls_weighting_scheme calc
_refine_ls_wR_factor_gt 0.1219
_refine_ls_wR_factor_ref 0.1249
_reflns_number_gt 3444
_reflns_number_total 3730
_reflns_threshold_expression >2sigma(I)
_cod_data_source_file om800934c_si_002.cif
_cod_data_source_block comound4
_cod_database_code 4068552

loop_
_symmetry_equiv_pos_as_xyz
'x, y, z'
'-x+1/2, -y, z+1/2'
'-x, y+1/2, -z+1/2'
'x+1/2, -y+1/2, -z'

loop_
_atom_site_label
_atom_site_type_symbol
_atom_site_fract_x
_atom_site_fract_y
_atom_site_fract_z
_atom_site_U_iso_or_equiv
_atom_site_adp_type
_atom_site_occupancy
_atom_site_symmetry_multiplicity
_atom_site_calc_flag
_atom_site_refinement_flags
C1 C 0.3121(14) 0.0424(8) 0.1143(5) 0.022(2) Uani 1 1 d .
C2 C 0.3215(15) -0.0504(9) 0.1051(6) 0.030(3) Uani 1 1 d .
C3 C 0.2894(16) -0.1054(9) 0.1599(7) 0.035(3) Uani 1 1 d .
H3 H 0.2977 -0.1679 0.1539 0.042 Uiso 1 1 calc R
C4 C 0.2458(19) -0.0726(11) 0.2230(7) 0.041(4) Uani 1 1 d .
H4 H 0.2218 -0.1122 0.2595 0.049 Uiso 1 1 calc R
C5 C 0.2368(19) 0.0180(11) 0.2331(6) 0.037(3) Uani 1 1 d .
H5 H 0.2104 0.0405 0.2772 0.045 Uiso 1 1 calc R
C6 C 0.2657(16) 0.0764(9) 0.1801(6) 0.028(3) Uani 1 1 d .
C7 C 0.2540(16) 0.1734(10) 0.1891(6) 0.032(3) Uani 1 1 d .
C8 C 0.1110(15) 0.2193(10) 0.1715(6) 0.033(3) Uani 1 1 d .
C9 C 0.0991(17) 0.3108(10) 0.1788(6) 0.035(3) Uani 1 1 d .
H9 H 0.0024 0.3401 0.1656 0.042 Uiso 1 1 calc R
C10 C 0.224(2) 0.3596(11) 0.2045(7) 0.040(3) Uani 1 1 d .
C11 C 0.3654(18) 0.3156(11) 0.2230(7) 0.042(3) Uani 1 1 d .
H11 H 0.4522 0.3493 0.2414 0.05 Uiso 1 1 calc R
C12 C 0.3836(16) 0.2242(11) 0.2157(6) 0.037(3) Uani 1 1 d .
C13 C -0.0323(17) 0.1641(10) 0.1432(8) 0.041(3) Uani 1 1 d .
H13A H -0.0225 0.1589 0.0933 0.062 Uiso 1 1 calc R
H13B H -0.1338 0.194 0.1546 0.062 Uiso 1 1 calc R
H13C H -0.0311 0.1047 0.1637 0.062 Uiso 1 1 calc R
C14 C 0.210(3) 0.4590(12) 0.2129(10) 0.064(5) Uani 1 1 d .
H14A H 0.0999 0.4741 0.2268 0.096 Uiso 1 1 calc R
H14B H 0.2349 0.4882 0.1692 0.096 Uiso 1 1 calc R
H14C H 0.2859 0.4793 0.248 0.096 Uiso 1 1 calc R
C15 C 0.5397(17) 0.1765(13) 0.2358(8) 0.048(4) Uani 1 1 d .
H15A H 0.5813 0.1436 0.1962 0.072 Uiso 1 1 calc R
H15B H 0.5179 0.1351 0.2734 0.072 Uiso 1 1 calc R
H15C H 0.6197 0.2204 0.2505 0.072 Uiso 1 1 calc R
C16 C 0.3662(15) -0.0915(8) 0.0376(6) 0.029(2) Uani 1 1 d .
C17 C 0.2494(16) -0.1090(9) -0.0130(7) 0.033(3) Uani 1 1 d .
C18 C 0.2953(19) -0.1464(11) -0.0730(7) 0.041(3) Uani 1 1 d .
H18 H 0.2149 -0.1581 -0.1064 0.049 Uiso 1 1 calc R
C19 C 0.4512(18) -0.1684(10) -0.0880(7) 0.039(3) Uani 1 1 d .
C20 C 0.5645(17) -0.1579(10) -0.0354(7) 0.040(3) Uani 1 1 d .
H20 H 0.6713 -0.1784 -0.0431 0.049 Uiso 1 1 calc R
C21 C 0.5287(16) -0.1196(10) 0.0265(6) 0.035(3) Uani 1 1 d .
C22 C 0.0695(17) -0.0930(10) 0.0005(8) 0.042(3) Uani 1 1 d .
H22A H 0.0096 -0.0986 -0.0426 0.063 Uiso 1 1 calc R
H22B H 0.0543 -0.0331 0.0192 0.063 Uiso 1 1 calc R
H22C H 0.0298 -0.137 0.0334 0.063 Uiso 1 1 calc R
C23 C 0.499(3) -0.2076(15) -0.1540(8) 0.065(6) Uani 1 1 d .
H23A H 0.4153 -0.1953 -0.1882 0.098 Uiso 1 1 calc R
H23B H 0.5114 -0.272 -0.1487 0.098 Uiso 1 1 calc R
H23C H 0.601 -0.1815 -0.1689 0.098 Uiso 1 1 calc R
C24 C 0.6505(14) -0.1134(11) 0.0818(6) 0.036(3) Uani 1 1 d .
H24A H 0.7517 -0.1402 0.0662 0.055 Uiso 1 1 calc R
H24B H 0.6116 -0.1451 0.1224 0.055 Uiso 1 1 calc R
H24C H 0.6689 -0.0508 0.0932 0.055 Uiso 1 1 calc R
I1 I 0.16236(10) 0.12493(6) -0.07155(4) 0.0366(2) Uani 1 1 d .
I2 I 0.66950(10) 0.10217(7) -0.00774(5) 0.0380(2) Uani 1 1 d .
Bi1 Bi 0.36778(5) 0.15947(3) 0.04341(2) 0.02589(15) Uani 1 1 d .

loop_
_atom_site_aniso_label
_atom_site_aniso_U_11
_atom_site_aniso_U_22
_atom_site_aniso_U_33
_atom_site_aniso_U_23
_atom_site_aniso_U_13
_atom_site_aniso_U_12
C1 0.026(5) 0.021(5) 0.020(5) 0.004(4) 0.001(4) -0.002(5)
C2 0.027(5) 0.034(6) 0.030(6) 0.004(5) 0.012(5) 0.002(5)
C3 0.031(6) 0.022(6) 0.052(7) 0.007(6) 0.013(6) 0.008(5)
C4 0.041(7) 0.047(9) 0.034(7) 0.021(6) 0.008(6) -0.003(7)
C5 0.040(7) 0.046(8) 0.026(6) 0.005(6) 0.003(5) 0.007(7)
C6 0.031(6) 0.032(6) 0.020(5) 0.004(5) -0.003(5) 0.009(6)
C7 0.030(6) 0.042(8) 0.023(5) -0.015(5) 0.001(5) 0.003(6)
C8 0.025(6) 0.048(8) 0.025(5) 0.007(5) 0.009(5) 0.001(6)
C9 0.039(7) 0.036(7) 0.030(6) 0.001(5) 0.004(5) 0.012(6)
C10 0.053(8) 0.042(8) 0.025(6) -0.002(6) 0.003(6) 0.008(7)
C11 0.033(6) 0.054(9) 0.037(6) -0.008(6) 0.002(6) -0.015(7)
C12 0.024(6) 0.057(9) 0.030(6) -0.005(6) -0.001(5) 0.000(7)
C13 0.036(6) 0.035(7) 0.053(8) -0.013(7) -0.006(6) 0.003(7)
C14 0.071(13) 0.039(9) 0.082(13) -0.002(9) -0.003(11) -0.005(10)
C15 0.031(7) 0.062(11) 0.051(8) -0.022(8) -0.010(6) 0.009(7)
C16 0.033(6) 0.029(6) 0.024(5) -0.001(5) -0.005(6) 0.002(5)
C17 0.034(6) 0.026(6) 0.039(7) 0.002(6) 0.002(6) -0.008(6)
C18 0.053(8) 0.040(8) 0.029(6) -0.005(6) -0.008(6) 0.009(7)
C19 0.052(8) 0.036(7) 0.029(6) -0.007(6) -0.005(6) 0.014(7)
C20 0.037(6) 0.037(7) 0.047(7) -0.004(7) 0.011(6) 0.023(6)
C21 0.036(6) 0.035(7) 0.033(6) -0.008(6) 0.001(5) 0.006(6)
C22 0.034(6) 0.037(7) 0.056(9) -0.004(7) 0.000(7) -0.004(6)
C23 0.084(13) 0.079(13) 0.034(7) 0.001(9) 0.012(9) 0.041(12)
C24 0.021(5) 0.055(8) 0.033(6) -0.004(6) 0.001(5) 0.006(6)
I1 0.0345(4) 0.0401(5) 0.0351(4) 0.0049(4) -0.0058(4) -0.0032(4)
I2 0.0304(4) 0.0403(5) 0.0433(5) 0.0035(4) 0.0040(4) -0.0027(4)
Bi1 0.0280(2) 0.0247(2) 0.0249(2) 0.00192(18) 0.00101(17) -0.00072(19)

loop_
_atom_type_symbol
_atom_type_description
_atom_type_scat_dispersion_real
_atom_type_scat_dispersion_imag
_atom_type_scat_source
C C 0.0033 0.0016 'International Tables Vol C Tables 4.2.6.8 and 6.1.1.4'
H H 0 0 'International Tables Vol C Tables 4.2.6.8 and 6.1.1.4'
I I -0.4742 1.8119 'International Tables Vol C Tables 4.2.6.8 and 6.1.1.4'
Bi Bi -4.1077 10.2566 'International Tables Vol C Tables 4.2.6.8 and 6.1.1.4'

loop_
_geom_angle_atom_site_label_1
_geom_angle_atom_site_label_2
_geom_angle_atom_site_label_3
_geom_angle
C2 C1 C6 118.8(11)
C2 C1 Bi1 132.4(8)
C6 C1 Bi1 108.7(8)
C3 C2 C1 119.0(12)
C3 C2 C16 118.8(12)
C1 C2 C16 122.2(11)
C4 C3 C2 122.0(13)
C3 C4 C5 119.8(13)
C6 C5 C4 120.9(13)
C5 C6 C1 119.4(12)
C5 C6 C7 122.1(12)
C1 C6 C7 118.5(11)
C8 C7 C12 117.5(13)
C8 C7 C6 120.6(13)
C12 C7 C6 121.8(13)
C9 C8 C7 121.3(13)
C9 C8 C13 120.8(13)
C7 C8 C13 118.0(13)
C10 C9 C8 121.0(14)
C9 C10 C11 118.6(14)
C9 C10 C14 120.7(16)
C11 C10 C14 120.6(16)
C12 C11 C10 122.3(14)
C11 C12 C7 119.2(14)
C11 C12 C15 121.9(14)
C7 C12 C15 118.9(14)
C17 C16 C21 119.2(11)
C17 C16 C2 121.4(12)
C21 C16 C2 119.2(11)
C18 C17 C16 119.3(12)
C18 C17 C22 119.2(13)
C16 C17 C22 121.3(12)
C17 C18 C19 123.5(13)
C18 C19 C20 116.8(11)
C18 C19 C23 122.5(14)
C20 C19 C23 120.5(14)
C21 C20 C19 123.2(12)
C20 C21 C16 117.5(12)
C20 C21 C24 121.4(12)
C16 C21 C24 121.0(11)
C1 Bi1 I2 99.1(3)
C1 Bi1 I1 102.4(3)
I2 Bi1 I1 101.26(3)

loop_
_geom_bond_atom_site_label_1
_geom_bond_atom_site_label_2
_geom_bond_distance
C1 C2 1.409(17)
C1 C6 1.435(16)
C1 Bi1 2.286(11)
C2 C3 1.377(18)
C2 C16 1.502(16)
C3 C4 1.37(2)
C4 C5 1.38(2)
C5 C6 1.377(18)
C6 C7 1.472(19)
C7 C8 1.415(18)
C7 C12 1.418(19)
C8 C9 1.39(2)
C8 C13 1.552(19)
C9 C10 1.37(2)
C10 C11 1.39(2)
C10 C14 1.51(2)
C11 C12 1.39(2)
C12 C15 1.53(2)
C16 C17 1.409(17)
C16 C21 1.430(18)
C17 C18 1.353(19)
C17 C22 1.535(18)
C18 C19 1.37(2)
C19 C20 1.40(2)
C19 C23 1.470(19)
C20 C21 1.372(18)
C21 C24 1.481(17)
I1 Bi1 2.8649(10)
I2 Bi1 2.8302(10)

loop_
_geom_torsion_atom_site_label_1
_geom_torsion_atom_site_label_2
_geom_torsion_atom_site_label_3
_geom_torsion_atom_site_label_4
_geom_torsion
C6 C1 C2 C3 -1(2)
Bi1 C1 C2 C3 175.7(10)
C6 C1 C2 C16 178.9(11)
Bi1 C1 C2 C16 -4(2)
C1 C2 C3 C4 1(2)
C16 C2 C3 C4 -179.2(13)
C2 C3 C4 C5 -2(2)
C3 C4 C5 C6 2(3)
C4 C5 C6 C1 -3(2)
C4 C5 C6 C7 178.8(14)
C2 C1 C6 C5 2.2(19)
Bi1 C1 C6 C5 -175.6(11)
C2 C1 C6 C7 -179.1(12)
Bi1 C1 C6 C7 3.1(15)
C5 C6 C7 C8 -96.0(16)
C1 C6 C7 C8 85.3(16)
C5 C6 C7 C12 83.7(18)
C1 C6 C7 C12 -94.9(15)
C12 C7 C8 C9 1.2(18)
C6 C7 C8 C9 -179.0(12)
C12 C7 C8 C13 -179.3(11)
C6 C7 C8 C13 0.4(17)
C7 C8 C9 C10 -1(2)
C13 C8 C9 C10 179.2(12)
C8 C9 C10 C11 0(2)
C8 C9 C10 C14 -179.4(15)
C9 C10 C11 C12 1(2)
C14 C10 C11 C12 -179.6(15)
C10 C11 C12 C7 -1(2)
C10 C11 C12 C15 179.5(13)
C8 C7 C12 C11 -0.2(18)
C6 C7 C12 C11 -180.0(13)
C8 C7 C12 C15 179.5(12)
C6 C7 C12 C15 -0.2(19)
C3 C2 C16 C17 93.7(16)
C1 C2 C16 C17 -86.6(17)
C3 C2 C16 C21 -81.6(17)
C1 C2 C16 C21 98.0(16)
C21 C16 C17 C18 -4(2)
C2 C16 C17 C18 -179.7(13)
C21 C16 C17 C22 170.8(14)
C2 C16 C17 C22 -4(2)
C16 C17 C18 C19 0(2)
C22 C17 C18 C19 -175.7(16)
C17 C18 C19 C20 6(3)
C17 C18 C19 C23 -178.8(16)
C18 C19 C20 C21 -6(2)
C23 C19 C20 C21 178.1(17)
C19 C20 C21 C16 2(2)
C19 C20 C21 C24 177.3(14)
C17 C16 C21 C20 4(2)
C2 C16 C21 C20 179.1(13)
C17 C16 C21 C24 -171.9(13)
C2 C16 C21 C24 4(2)
C2 C1 Bi1 I2 -46.5(13)
C6 C1 Bi1 I2 130.8(8)
C2 C1 Bi1 I1 57.2(13)
C6 C1 Bi1 I1 -125.5(8)
